data_7718704
loop_
_publ_author_name
'Das, Pranjal'
'Kuilya, Hemrupa'
'Basak, Swati'
'Hazarika, Baisali'
'Ray, Joydeep'
'Sarma, Debajit'
'Choudhury, Diganta'
'Kalita, Apurba'

_publ_section_title
;
 Enhancing electrocatalytic water oxidation: ligand complementarity in
 ternary Cu(II) complexes.
;
_journal_issue 23
_journal_name_full 'Dalton transactions (Cambridge, England : 2003)'
_journal_page_first 9418
_journal_page_last 9426
_journal_paper_doi 10.1039/d5dt00790a
_journal_volume 54
_journal_year 2025
_chemical_absolute_configuration syn
_chemical_compound_source Synthesized
_chemical_formula_moiety 'C14 H21 Cu N5, 2(Cl O4)'
_chemical_formula_sum 'C14 H21 Cl2 Cu N5 O8'
_chemical_formula_weight 521.80
_space_group_crystal_system monoclinic
_space_group_IT_number 14
_space_group_name_Hall '-P 2ybc'
_space_group_name_H-M_alt 'P 1 21/c 1'
_atom_sites_solution_hydrogens geom
_atom_sites_solution_primary iterative
_audit_creation_method SHELXL-2019/3
_audit_update_record
;
2025-05-09 deposited with the CCDC.	2025-05-15 downloaded from the CCDC.
;
_cell_angle_alpha 90
_cell_angle_beta 90.381(3)
_cell_angle_gamma 90
_cell_formula_units_Z 4
_cell_length_a 11.2765(14)
_cell_length_b 12.4838(17)
_cell_length_c 14.6886(18)
_cell_measurement_reflns_used 9920
_cell_measurement_temperature 273(2)
_cell_measurement_theta_max 24.997
_cell_measurement_theta_min 2.141
_cell_volume 2067.7(5)
_computing_cell_refinement 'Bruker SAINT'
_computing_data_collection 'Bruker APEX2'
_computing_data_reduction 'Bruker SAINT'
_computing_molecular_graphics 'Bruker SHELXTL'
_computing_publication_material 'Bruker SHELXTL'
_computing_structure_refinement 'SHELXL-2019/2 (Sheldrick, 2019)'
_computing_structure_solution 'SHELXT 2014/5 (Sheldrick, 2014)'
_diffrn_ambient_temperature 273(2)
_diffrn_measured_fraction_theta_full 1.000
_diffrn_measured_fraction_theta_max 1.000
_diffrn_measurement_device_type 'Bruker APEX-II CCD'
_diffrn_measurement_method '\f and \w scans'
_diffrn_radiation_probe x-ray
_diffrn_radiation_type MoK\a
_diffrn_radiation_wavelength 0.71073
_diffrn_reflns_av_R_equivalents 0.1082
_diffrn_reflns_av_unetI/netI 0.0519
_diffrn_reflns_Laue_measured_fraction_full 1.000
_diffrn_reflns_Laue_measured_fraction_max 1.000
_diffrn_reflns_limit_h_max 13
_diffrn_reflns_limit_h_min -13
_diffrn_reflns_limit_k_max 14
_diffrn_reflns_limit_k_min -14
_diffrn_reflns_limit_l_max 17
_diffrn_reflns_limit_l_min -17
_diffrn_reflns_number 34660
_diffrn_reflns_point_group_measured_fraction_full 1.000
_diffrn_reflns_point_group_measured_fraction_max 1.000
_diffrn_reflns_theta_full 24.997
_diffrn_reflns_theta_max 24.997
_diffrn_reflns_theta_min 2.141
_exptl_absorpt_coefficient_mu 1.367
_exptl_absorpt_correction_type none
_exptl_crystal_colour 'metallic dark blue'
_exptl_crystal_density_diffrn 1.676
_exptl_crystal_description block
_exptl_crystal_F_000 1068
_exptl_crystal_recrystallization_method 'Slow evaporation in methanol-water'
_exptl_crystal_size_max 0.12
_exptl_crystal_size_mid 0.10
_exptl_crystal_size_min 0.08
_refine_diff_density_max 1.727
_refine_diff_density_min -0.995
_refine_diff_density_rms 0.089
_refine_ls_extinction_method none
_refine_ls_goodness_of_fit_ref 1.036
_refine_ls_hydrogen_treatment constr
_refine_ls_matrix_type full
_refine_ls_number_parameters 271
_refine_ls_number_reflns 3639
_refine_ls_number_restraints 0
_refine_ls_restrained_S_all 1.036
_refine_ls_R_factor_all 0.0536
_refine_ls_R_factor_gt 0.0435
_refine_ls_shift/su_max 0.001
_refine_ls_shift/su_mean 0.000
_refine_ls_structure_factor_coef Fsqd
_refine_ls_weighting_details 'w=1/[\s^2^(Fo^2^)+(0.0361P)^2^+5.2873P] where P=(Fo^2^+2Fc^2^)/3'
_refine_ls_weighting_scheme calc
_refine_ls_wR_factor_gt 0.1064
_refine_ls_wR_factor_ref 0.1147
_reflns_Friedel_coverage 0.000
_reflns_number_gt 3087
_reflns_number_total 3639
_reflns_threshold_expression 'I > 2\s(I)'
_cod_data_source_file d5dt00790a2.cif
_cod_data_source_block Complex1
_cod_depositor_comments 'Adding full bibliography for 7718704--7718711.cif.'
_cod_original_sg_symbol_H-M 'P 21/c'
_cod_database_code 7718704
_shelx_space_group_comment
;
The symmetry employed for this shelxl refinement is uniquely defined
by the following loop, which should always be used as a source of
symmetry information in preference to the above space-group names.
They are only intended as comments.
;
_shelx_estimated_absorpt_t_min 0.849
_shelx_estimated_absorpt_t_max 0.896

loop_
_space_group_symop_operation_xyz
'x, y, z'
'-x, y+1/2, -z+1/2'
'-x, -y, -z'
'x, -y-1/2, z-1/2'

loop_
_atom_site_label
_atom_site_type_symbol
_atom_site_fract_x
_atom_site_fract_y
_atom_site_fract_z
_atom_site_U_iso_or_equiv
_atom_site_adp_type
_atom_site_occupancy
_atom_site_site_symmetry_order
_atom_site_calc_flag
_atom_site_refinement_flags_posn
_atom_site_refinement_flags_adp
_atom_site_refinement_flags_occupancy
_atom_site_disorder_assembly
_atom_site_disorder_group
Cu1 Cu 0.19071(4) 0.51492(4) 0.28994(3) 0.02212(15) Uani 1 1 d . . . . .
N3 N 0.0273(3) 0.5340(3) 0.3438(2) 0.0337(8) Uani 1 1 d . . . . .
H3A H 0.007596 0.476010 0.375580 0.040 Uiso 1 1 d R U . . .
H3B H 0.027216 0.590020 0.381260 0.040 Uiso 1 1 d R U . . .
N5 N 0.3243(3) 0.4465(3) 0.2186(2) 0.0295(7) Uani 1 1 d . . . . .
H5A H 0.392237 0.480261 0.230359 0.035 Uiso 1 1 d R U . . .
H5B H 0.332497 0.378131 0.234659 0.035 Uiso 1 1 d R U . . .
N1 N 0.2714(2) 0.6707(2) 0.3208(2) 0.0220(7) Uani 1 1 d . . . . .
N2 N 0.2659(2) 0.4868(2) 0.4120(2) 0.0199(6) Uani 1 1 d . . . . .
N4 N 0.1031(3) 0.5102(3) 0.1707(2) 0.0349(8) Uani 1 1 d . . . . .
H4 H 0.106049 0.581716 0.143371 0.042 Uiso 1 1 d R U . . .
C10 C 0.2551(3) 0.3931(3) 0.4555(2) 0.0249(8) Uani 1 1 d . . . . .
H10 H 0.215112 0.337416 0.426473 0.030 Uiso 1 1 calc R U . . .
C9 C 0.3007(4) 0.3757(3) 0.5414(3) 0.0306(9) Uani 1 1 d . . . . .
H9 H 0.291235 0.310010 0.570334 0.037 Uiso 1 1 calc R U . . .
C8 C 0.3608(4) 0.4585(3) 0.5832(3) 0.0325(9) Uani 1 1 d . . . . .
H8 H 0.393290 0.448861 0.641005 0.039 Uiso 1 1 calc R U . . .
C7 C 0.3729(3) 0.5556(3) 0.5394(2) 0.0285(9) Uani 1 1 d . . . . .
H7 H 0.413307 0.611771 0.567259 0.034 Uiso 1 1 calc R U . . .
C6 C 0.3239(3) 0.5683(3) 0.4534(2) 0.0195(7) Uani 1 1 d . . . . .
C5 C 0.3293(3) 0.6703(3) 0.4016(2) 0.0201(7) Uani 1 1 d . . . . .
C4 C 0.3883(3) 0.7606(3) 0.4343(3) 0.0289(9) Uani 1 1 d . . . . .
H4A H 0.429260 0.758339 0.489428 0.035 Uiso 1 1 calc R U . . .
C3 C 0.3850(3) 0.8529(3) 0.3836(3) 0.0337(10) Uani 1 1 d . . . . .
H3 H 0.422885 0.914441 0.404480 0.040 Uiso 1 1 calc R U . . .
C2 C 0.3251(3) 0.8538(3) 0.3015(3) 0.0344(10) Uani 1 1 d . . . . .
H2 H 0.321260 0.915909 0.266601 0.041 Uiso 1 1 calc R U . . .
C1 C 0.2709(3) 0.7610(3) 0.2721(3) 0.0308(9) Uani 1 1 d . . . . .
H1 H 0.232317 0.761221 0.215988 0.037 Uiso 1 1 calc R U . . .
C14 C 0.2953(4) 0.4542(4) 0.1206(3) 0.0375(10) Uani 1 1 d . . . . .
H14A H 0.339989 0.401423 0.086615 0.045 Uiso 1 1 calc R U . . .
H14B H 0.315322 0.524804 0.097815 0.045 Uiso 1 1 calc R U . . .
C13 C 0.1658(4) 0.4344(4) 0.1096(3) 0.0463(12) Uani 1 1 d . . . . .
H13A H 0.141780 0.446212 0.046865 0.056 Uiso 1 1 calc R U . . .
H13B H 0.147038 0.361078 0.125882 0.056 Uiso 1 1 calc R U . . .
C12 C -0.0220(4) 0.4840(4) 0.1903(3) 0.0433(12) Uani 1 1 d . . . . .
H12A H -0.029747 0.408614 0.205142 0.052 Uiso 1 1 calc R U . . .
H12B H -0.071449 0.499209 0.137601 0.052 Uiso 1 1 calc R U . . .
C11 C -0.0595(3) 0.5511(4) 0.2690(3) 0.0366(10) Uani 1 1 d . . . . .
H11A H -0.061196 0.626072 0.251761 0.044 Uiso 1 1 calc R U . . .
H11B H -0.138280 0.530467 0.288522 0.044 Uiso 1 1 calc R U . . .
Cl1 Cl 0.39908(8) 0.17543(7) 0.33053(6) 0.0231(2) Uani 1 1 d . . . . .
O1 O 0.4713(3) 0.0953(3) 0.2884(2) 0.0462(8) Uani 1 1 d . . . . .
O4 O 0.4656(3) 0.2704(3) 0.3475(2) 0.0506(9) Uani 1 1 d . . . . .
O3 O 0.3519(5) 0.1368(3) 0.4131(2) 0.0801(14) Uani 1 1 d . . . . .
O2 O 0.3048(3) 0.2034(3) 0.2686(2) 0.0472(8) Uani 1 1 d . . . . .
Cl2 Cl 0.05820(9) 0.75930(8) 0.03688(7) 0.0355(3) Uani 1 1 d . . . . .
O6 O -0.0274(3) 0.7308(4) 0.1014(4) 0.110(2) Uani 1 1 d . . . . .
O7 O 0.0953(4) 0.8661(3) 0.0501(3) 0.0784(13) Uani 1 1 d . . . . .
O8 O 0.0138(6) 0.7536(4) -0.0522(3) 0.115(2) Uani 1 1 d . . . . .
O5 O 0.1596(4) 0.6935(4) 0.0483(3) 0.0889(16) Uani 1 1 d . . . . .

loop_
_atom_site_aniso_label
_atom_site_aniso_U_11
_atom_site_aniso_U_22
_atom_site_aniso_U_33
_atom_site_aniso_U_23
_atom_site_aniso_U_13
_atom_site_aniso_U_12
Cu1 0.0210(2) 0.0296(3) 0.0157(3) -0.00295(18) -0.00327(17) -0.00081(18)
N3 0.0315(18) 0.038(2) 0.0315(19) -0.0044(15) -0.0011(15) 0.0004(15)
N5 0.0320(18) 0.0311(19) 0.0254(18) -0.0025(14) 0.0001(14) -0.0017(14)
N1 0.0208(15) 0.0237(16) 0.0215(16) 0.0021(13) 0.0001(12) 0.0010(12)
N2 0.0197(15) 0.0221(16) 0.0178(16) -0.0023(12) -0.0002(12) 0.0025(12)
N4 0.0303(18) 0.046(2) 0.0284(19) 0.0010(16) -0.0066(15) -0.0052(15)
C10 0.033(2) 0.0209(19) 0.0206(19) 0.0000(15) 0.0030(15) 0.0008(15)
C9 0.040(2) 0.029(2) 0.022(2) 0.0062(17) 0.0028(17) 0.0046(18)
C8 0.034(2) 0.048(3) 0.0160(19) 0.0072(18) -0.0024(16) 0.0068(19)
C7 0.031(2) 0.037(2) 0.0182(19) -0.0058(17) -0.0024(16) -0.0020(17)
C6 0.0158(16) 0.0226(18) 0.0202(18) -0.0037(15) 0.0007(14) 0.0023(14)
C5 0.0147(16) 0.0240(19) 0.0216(19) -0.0034(15) 0.0013(14) -0.0009(14)
C4 0.027(2) 0.027(2) 0.033(2) -0.0067(17) -0.0003(16) -0.0071(16)
C3 0.028(2) 0.022(2) 0.051(3) -0.0039(18) 0.0041(19) -0.0072(16)
C2 0.033(2) 0.020(2) 0.050(3) 0.0101(18) 0.0062(19) -0.0010(16)
C1 0.029(2) 0.031(2) 0.032(2) 0.0064(18) -0.0043(17) 0.0004(17)
C14 0.041(2) 0.050(3) 0.022(2) -0.0084(19) 0.0023(18) 0.002(2)
C13 0.048(3) 0.065(3) 0.026(2) -0.017(2) -0.002(2) -0.009(2)
C12 0.026(2) 0.072(3) 0.032(2) -0.004(2) -0.0087(18) -0.013(2)
C11 0.023(2) 0.049(3) 0.038(2) 0.012(2) -0.0036(18) 0.0001(18)
Cl1 0.0310(5) 0.0195(4) 0.0186(4) -0.0031(3) -0.0023(3) -0.0009(3)
O1 0.0499(19) 0.0443(19) 0.0443(19) -0.0148(15) -0.0082(15) 0.0222(15)
O4 0.055(2) 0.0402(19) 0.056(2) -0.0141(16) -0.0122(16) -0.0198(16)
O3 0.154(4) 0.045(2) 0.042(2) 0.0124(17) 0.044(2) 0.006(2)
O2 0.0381(17) 0.0439(19) 0.059(2) -0.0133(16) -0.0215(15) 0.0058(14)
Cl2 0.0298(5) 0.0388(6) 0.0378(6) 0.0101(4) -0.0038(4) -0.0034(4)
O6 0.048(2) 0.132(4) 0.151(5) 0.114(4) 0.045(3) 0.036(2)
O7 0.089(3) 0.066(3) 0.080(3) -0.032(2) 0.031(2) -0.026(2)
O8 0.192(6) 0.081(3) 0.071(3) 0.021(2) -0.080(3) -0.065(3)
O5 0.061(2) 0.102(3) 0.104(4) 0.056(3) 0.035(2) 0.042(2)

loop_
_atom_type_symbol
_atom_type_description
_atom_type_scat_dispersion_real
_atom_type_scat_dispersion_imag
_atom_type_scat_source
C C 0.0033 0.0016 'International Tables Vol C Tables 4.2.6.8 and 6.1.1.4'
H H 0.0000 0.0000 'International Tables Vol C Tables 4.2.6.8 and 6.1.1.4'
Cl Cl 0.1484 0.1585 'International Tables Vol C Tables 4.2.6.8 and 6.1.1.4'
Cu Cu 0.3201 1.2651 'International Tables Vol C Tables 4.2.6.8 and 6.1.1.4'
N N 0.0061 0.0033 'International Tables Vol C Tables 4.2.6.8 and 6.1.1.4'
O O 0.0106 0.0060 'International Tables Vol C Tables 4.2.6.8 and 6.1.1.4'

loop_
_geom_angle_atom_site_label_1
_geom_angle_atom_site_label_2
_geom_angle_atom_site_label_3
_geom_angle
_geom_angle_site_symmetry_1
_geom_angle_site_symmetry_3
_geom_angle_publ_flag
N4 Cu1 N2 167.56(14) . . ?
N4 Cu1 N3 84.31(14) . . ?
N2 Cu1 N3 92.95(13) . . ?
N4 Cu1 N5 84.24(13) . . ?
N2 Cu1 N5 94.41(12) . . ?
N3 Cu1 N5 158.78(14) . . ?
N4 Cu1 N1 114.06(13) . . ?
N2 Cu1 N1 78.37(11) . . ?
N3 Cu1 N1 101.10(13) . . ?
N5 Cu1 N1 99.88(12) . . ?
C11 N3 Cu1 109.0(3) . . ?
C11 N3 H3A 109.8 . . ?
Cu1 N3 H3A 109.9 . . ?
C11 N3 H3B 109.9 . . ?
Cu1 N3 H3B 109.8 . . ?
H3A N3 H3B 108.3 . . ?
C14 N5 Cu1 108.4(2) . . ?
C14 N5 H5A 110.0 . . ?
Cu1 N5 H5A 110.0 . . ?
C14 N5 H5B 110.0 . . ?
Cu1 N5 H5B 110.1 . . ?
H5A N5 H5B 108.4 . . ?
C1 N1 C5 118.3(3) . . ?
C1 N1 Cu1 129.7(3) . . ?
C5 N1 Cu1 112.1(2) . . ?
C10 N2 C6 119.3(3) . . ?
C10 N2 Cu1 122.6(2) . . ?
C6 N2 Cu1 118.0(2) . . ?
C12 N4 C13 115.8(3) . . ?
C12 N4 Cu1 107.5(3) . . ?
C13 N4 Cu1 108.2(3) . . ?
C12 N4 H4 108.4 . . ?
C13 N4 H4 108.4 . . ?
Cu1 N4 H4 108.3 . . ?
N2 C10 C9 122.7(4) . . ?
N2 C10 H10 118.7 . . ?
C9 C10 H10 118.7 . . ?
C10 C9 C8 118.0(4) . . ?
C10 C9 H9 121.0 . . ?
C8 C9 H9 121.0 . . ?
C9 C8 C7 120.0(4) . . ?
C9 C8 H8 120.0 . . ?
C7 C8 H8 120.0 . . ?
C8 C7 C6 119.1(4) . . ?
C8 C7 H7 120.5 . . ?
C6 C7 H7 120.5 . . ?
N2 C6 C7 120.9(3) . . ?
N2 C6 C5 115.9(3) . . ?
C7 C6 C5 123.2(3) . . ?
N1 C5 C4 121.8(3) . . ?
N1 C5 C6 115.6(3) . . ?
C4 C5 C6 122.6(3) . . ?
C3 C4 C5 118.8(4) . . ?
C3 C4 H4A 120.6 . . ?
C5 C4 H4A 120.6 . . ?
C4 C3 C2 119.5(4) . . ?
C4 C3 H3 120.2 . . ?
C2 C3 H3 120.2 . . ?
C3 C2 C1 118.7(4) . . ?
C3 C2 H2 120.6 . . ?
C1 C2 H2 120.6 . . ?
N1 C1 C2 122.9(4) . . ?
N1 C1 H1 118.6 . . ?
C2 C1 H1 118.6 . . ?
N5 C14 C13 107.8(3) . . ?
N5 C14 H14A 110.1 . . ?
C13 C14 H14A 110.1 . . ?
N5 C14 H14B 110.1 . . ?
C13 C14 H14B 110.1 . . ?
H14A C14 H14B 108.5 . . ?
N4 C13 C14 107.4(3) . . ?
N4 C13 H13A 110.2 . . ?
C14 C13 H13A 110.2 . . ?
N4 C13 H13B 110.2 . . ?
C14 C13 H13B 110.2 . . ?
H13A C13 H13B 108.5 . . ?
N4 C12 C11 107.6(3) . . ?
N4 C12 H12A 110.2 . . ?
C11 C12 H12A 110.2 . . ?
N4 C12 H12B 110.2 . . ?
C11 C12 H12B 110.2 . . ?
H12A C12 H12B 108.5 . . ?
N3 C11 C12 107.7(3) . . ?
N3 C11 H11A 110.2 . . ?
C12 C11 H11A 110.2 . . ?
N3 C11 H11B 110.2 . . ?
C12 C11 H11B 110.2 . . ?
H11A C11 H11B 108.5 . . ?
O3 Cl1 O4 109.6(2) . . ?
O3 Cl1 O1 110.5(2) . . ?
O4 Cl1 O1 110.9(2) . . ?
O3 Cl1 O2 110.2(3) . . ?
O4 Cl1 O2 107.2(2) . . ?
O1 Cl1 O2 108.43(18) . . ?
O8 Cl2 O6 112.0(3) . . ?
O8 Cl2 O7 106.3(3) . . ?
O6 Cl2 O7 110.6(3) . . ?
O8 Cl2 O5 111.4(4) . . ?
O6 Cl2 O5 109.3(2) . . ?
O7 Cl2 O5 107.1(3) . . ?

loop_
_geom_bond_atom_site_label_1
_geom_bond_atom_site_label_2
_geom_bond_distance
_geom_bond_site_symmetry_2
_geom_bond_publ_flag
Cu1 N4 2.006(3) . ?
Cu1 N2 2.010(3) . ?
Cu1 N3 2.024(3) . ?
Cu1 N5 2.029(3) . ?
Cu1 N1 2.193(3) . ?
N3 C11 1.482(5) . ?
N3 H3A 0.8899 . ?
N3 H3B 0.8901 . ?
N5 C14 1.478(5) . ?
N5 H5A 0.8900 . ?
N5 H5B 0.8900 . ?
N1 C1 1.334(5) . ?
N1 C5 1.352(4) . ?
N2 C10 1.340(5) . ?
N2 C6 1.350(4) . ?
N4 C12 1.479(5) . ?
N4 C13 1.486(6) . ?
N4 H4 0.9800 . ?
C10 C9 1.376(5) . ?
C10 H10 0.9300 . ?
C9 C8 1.378(6) . ?
C9 H9 0.9300 . ?
C8 C7 1.380(6) . ?
C8 H8 0.9300 . ?
C7 C6 1.385(5) . ?
C7 H7 0.9300 . ?
C6 C5 1.484(5) . ?
C5 C4 1.393(5) . ?
C4 C3 1.373(6) . ?
C4 H4A 0.9300 . ?
C3 C2 1.378(6) . ?
C3 H3 0.9300 . ?
C2 C1 1.378(6) . ?
C2 H2 0.9300 . ?
C1 H1 0.9300 . ?
C14 C13 1.488(6) . ?
C14 H14A 0.9700 . ?
C14 H14B 0.9700 . ?
C13 H13A 0.9700 . ?
C13 H13B 0.9700 . ?
C12 C11 1.491(6) . ?
C12 H12A 0.9700 . ?
C12 H12B 0.9700 . ?
C11 H11A 0.9700 . ?
C11 H11B 0.9700 . ?
Cl1 O3 1.413(3) . ?
Cl1 O4 1.424(3) . ?
Cl1 O1 1.432(3) . ?
Cl1 O2 1.438(3) . ?
Cl2 O8 1.399(4) . ?
Cl2 O6 1.403(4) . ?
Cl2 O7 1.411(4) . ?
Cl2 O5 1.417(4) . ?

loop_
_geom_torsion_atom_site_label_1
_geom_torsion_atom_site_label_2
_geom_torsion_atom_site_label_3
_geom_torsion_atom_site_label_4
_geom_torsion
_geom_torsion_site_symmetry_1
_geom_torsion_site_symmetry_2
_geom_torsion_site_symmetry_3
_geom_torsion_site_symmetry_4
_geom_torsion_publ_flag
C6 N2 C10 C9 0.1(5) . . . . ?
Cu1 N2 C10 C9 -176.1(3) . . . . ?
N2 C10 C9 C8 -0.7(6) . . . . ?
C10 C9 C8 C7 0.6(6) . . . . ?
C9 C8 C7 C6 0.0(6) . . . . ?
C10 N2 C6 C7 0.6(5) . . . . ?
Cu1 N2 C6 C7 177.0(3) . . . . ?
C10 N2 C6 C5 -178.5(3) . . . . ?
Cu1 N2 C6 C5 -2.1(4) . . . . ?
C8 C7 C6 N2 -0.6(5) . . . . ?
C8 C7 C6 C5 178.4(3) . . . . ?
C1 N1 C5 C4 -0.5(5) . . . . ?
Cu1 N1 C5 C4 179.2(3) . . . . ?
C1 N1 C5 C6 178.5(3) . . . . ?
Cu1 N1 C5 C6 -1.7(4) . . . . ?
N2 C6 C5 N1 2.5(4) . . . . ?
C7 C6 C5 N1 -176.5(3) . . . . ?
N2 C6 C5 C4 -178.4(3) . . . . ?
C7 C6 C5 C4 2.5(5) . . . . ?
N1 C5 C4 C3 1.5(6) . . . . ?
C6 C5 C4 C3 -177.5(3) . . . . ?
C5 C4 C3 C2 -0.9(6) . . . . ?
C4 C3 C2 C1 -0.6(6) . . . . ?
C5 N1 C1 C2 -1.1(6) . . . . ?
Cu1 N1 C1 C2 179.2(3) . . . . ?
C3 C2 C1 N1 1.7(6) . . . . ?
Cu1 N5 C14 C13 -39.1(4) . . . . ?
C12 N4 C13 C14 -163.1(4) . . . . ?
Cu1 N4 C13 C14 -42.3(4) . . . . ?
N5 C14 C13 N4 53.9(5) . . . . ?
C13 N4 C12 C11 166.0(4) . . . . ?
Cu1 N4 C12 C11 44.8(4) . . . . ?
Cu1 N3 C11 C12 35.7(4) . . . . ?
N4 C12 C11 N3 -53.3(5) . . . . ?
